data_4135626
loop_
_publ_author_name
'Han, Xue'
'Lu, Wanpeng'
'Chen, Yinlin'
'da Silva, Ivan'
'Li, Jiangnan'
'Lin, Longfei'
'Li, Weiyao'
'Sheveleva, Alena M.'
'Godfrey, Harry G. W.'
'Lu, Zhenzhong'
'Tuna, Floriana'
'McInnes, Eric J. L.'
'Cheng, Yongqiang'
'Daemen, Luke L.'
'McPherson, Laura J McCormick'
'Teat, Simon J.'
'Frogley, Mark D.'
'Rudi\'c, Svemir'
'Manuel, Pascal'
'Ramirez-Cuesta, Anibal J'
'Yang, Sihai'
'Schr\"oder, Martin'

_publ_section_title
;
 High Ammonia Adsorption in MFM-300 Materials: Dynamics and Charge
 Transfer in Host-Guest Binding.
;
_journal_issue 8
_journal_name_full 'Journal of the American Chemical Society'
_journal_page_first 3153
_journal_page_last 3161
_journal_paper_doi 10.1021/jacs.0c11930
_journal_volume 143
_journal_year 2021
_chemical_formula_moiety 'C8 H3 O5 V'
_chemical_formula_sum 'C8 H3 O5 V'
_chemical_formula_weight 230.04
_chemical_name_mineral MFM-300-V(IV)_empty
_space_group_IT_number 98
_space_group_name_Hall 'I 4bw 2bw'
_space_group_name_H-M_alt 'I 41 2 2'
_symmetry_cell_setting tetragonal
_symmetry_space_group_name_Hall 'I 4bw 2bw'
_symmetry_space_group_name_H-M 'I 41 2 2'
_cell_angle_alpha 90
_cell_angle_beta 90
_cell_angle_gamma 90
_cell_formula_units_Z 8
_cell_length_a 15.0246(9)
_cell_length_b 15.0246(9)
_cell_length_c 11.9519(7)
_cell_measurement_temperature 7
_cell_volume 2698.0(3)
_diffrn_ambient_temperature 7
_diffrn_measurement_device_type 'WISH Diffractometer @ ISIS Neutron Facility'
_diffrn_radiation_type neutron
_diffrn_source 'spallation source'
_exptl_crystal_density_diffrn 1.13269
_pd_meas_scan_method continuous
_pd_proc_ls_prof_R_factor 1.44950347
_pd_proc_ls_prof_wR_expected 0.279506681
_pd_proc_ls_prof_wR_factor 1.82318277
_pd_spec_mounting 'vanadium can'
_pd_spec_mount_mode transmission
_pd_spec_shape cylinder
_refine_ls_goodness_of_fit_all 6.52285937
_refine_ls_R_factor_all 0.480466191
_refine_ls_shift/su_max 0.001
_cod_data_source_file MFM-300-V(IV)_Empty.cif
_cod_data_source_block MFM-300-V(IV)_empty
_cod_depositor_comments 'Adding full bibliography for 4135625--4135631.cif.'
_cod_original_cell_volume 2698.0(4)
_cod_original_sg_symbol_H-M I4122
_cod_database_code 4135626

loop_
_space_group_symop_id
_space_group_symop_operation_xyz
1 x,y,z
2 -y,1/2+x,1/4+z
3 1/2-x,1/2-y,1/2+z
4 1/2+y,-x,3/4+z
5 x,1/2-y,1/4-z
6 1/2+y,1/2+x,1/2-z
7 1/2-x,y,3/4-z
8 -y,-x,-z
9 1/2+x,1/2+y,1/2+z
10 1/2-y,x,3/4+z
11 -x,-y,z
12 y,1/2-x,1/4+z
13 1/2+x,-y,3/4-z
14 y,x,-z
15 -x,1/2+y,1/4-z
16 1/2-y,1/2-x,1/2-z

loop_
_atom_site_label
_atom_site_type_symbol
_atom_site_symmetry_multiplicity
_atom_site_fract_x
_atom_site_fract_y
_atom_site_fract_z
_atom_site_occupancy
_atom_site_B_iso_or_equiv
V V 8 0.681(3) 0.319(3) 0.5 1 0.97(7)
O1 O 8 0.7408(2) 0.25 0.625 1 0.97(7)
O2 O 16 0.6190(3) 0.3795(4) 0.6052(3) 1 0.97(7)
O3 O 16 0.6022(4) 0.2880(2) 0.7470(4) 1 0.97(7)
C1 C 16 0.5898(2) 0.3630(2) 0.7021(2) 1 0.74(5)
C2 C 16 0.54145(9) 0.43125(8) 0.76265(19) 1 0.74(5)
C3 C 8 0.5 0.5 0.7044(2) 1 0.74(5)
C4 C 16 0.54145(9) 0.43125(8) 0.87918(13) 1 0.74(5)
C5 C 8 0.5 0.5 0.93744(12) 1 0.74(5)
H3 H 8 0.5 0.5 0.6165(4) 1 0.74(5)
H4 H 16 0.57269(18) 0.3794(2) 0.9231(2) 1 0.74(5)

loop_
_geom_angle_atom_site_label_1
_geom_angle_atom_site_label_2
_geom_angle_atom_site_label_3
_geom_angle
_geom_angle_site_symmetry_1
_geom_angle_site_symmetry_2
_geom_angle_site_symmetry_3
_geom_angle_publ_flag
O1 V O2 88.5(2) . . . no
O1 V O1 95.2(19) . . 4_564 no
O1 V O3 87.7(16) . . 4_564 no
O1 V O3 80.7(14) . . 5_556 no
O1 V O2 176(2) . . 8_666 no
O1 V O2 176(2) 4_564 . . no
O2 V O3 97.4(18) . . 4_564 no
O2 V O3 95.0(17) . . 5_556 no
O2 V O2 88(2) . . 8_666 no
O1 V O3 80.7(15) 4_564 . 4_564 no
O1 V O3 87.7(15) 4_564 . 5_556 no
O1 V O2 88.45(16) 4_564 . 8_666 no
O3 V O3 163(3) 4_564 . 5_556 no
O2 V O3 95.0(17) 8_666 . 4_564 no
O2 V O3 97.4(18) 8_666 . 5_556 no
V O1 V 127.4(17) . . 2_645 no
V O2 C1 135.8(12) . . . no
V O3 C1 144.5(10) 2_645 . . no
O2 C1 O3 120.9(4) . . . no
O2 C1 C2 119.5(3) . . . no
O3 C1 C2 119.6(3) . . . no
C1 C2 C3 119.9(2) . . . no
C1 C2 C4 119.94(16) . . . no
C3 C2 C4 119.99(15) . . . no
C2 C3 C2 120.0(2) . . 11_665 no
C2 C4 C5 120.00(12) . . . no
C4 C5 C5 120.00(8) . . 8_667 no
C4 C5 C4 120.00(13) . . 11_665 no
C4 C5 C5 120.00(8) 11_665 . 8_667 no
C2 C3 H3 119.99(12) . . . no
C2 C3 H3 119.99(12) 11_665 . . no
C2 C4 H4 119.99(19) . . . no
C5 C4 H4 120.0(2) . . . no

loop_
_geom_bond_atom_site_label_1
_geom_bond_atom_site_label_2
_geom_bond_distance
_geom_bond_site_symmetry_1
_geom_bond_site_symmetry_2
_geom_bond_publ_flag
V O1 2.03(3) . . no
V O2 1.81(3) . . no
V O1 2.03(3) . 4_564 no
V O3 2.00(4) . 4_564 no
V O3 2.00(5) . 5_556 no
V O2 1.81(3) . 8_666 no
O2 C1 1.263(5) . . no
O3 C1 1.262(5) . . no
C1 C2 1.450(3) . . no
C2 C3 1.393(2) . . no
C2 C4 1.393(3) . . no
C4 C5 1.3927(15) . . no
C5 C5 1.495(2) . 8_667 no
C3 H3 1.051(5) . . no
C4 H4 1.050(3) . . no

loop_
_geom_torsion_atom_site_label_1
_geom_torsion_atom_site_label_2
_geom_torsion_atom_site_label_3
_geom_torsion_atom_site_label_4
_geom_torsion
_geom_torsion_site_symmetry_1
_geom_torsion_site_symmetry_2
_geom_torsion_site_symmetry_3
_geom_torsion_site_symmetry_4
_geom_torsion_publ_flag
O1 V O2 C1 -30(3) . . . . no
O3 V O2 C1 -117.6(16) 4_564 . . . no
O3 V O2 C1 50(2) 5_556 . . . no
O2 V O2 C1 147.7(8) 8_666 . . . no
V O2 C1 O3 0(2) . . . . no
V O2 C1 C2 179.9(19) . . . . no
V O3 C1 O2 25.5(18) 2_645 . . . no
V O3 C1 C2 -154.5(16) 2_645 . . . no
O2 C1 C2 C3 22.9(4) . . . . no
O2 C1 C2 C4 -152.9(3) . . . . no
O3 C1 C2 C3 -157.2(3) . . . . no
O3 C1 C2 C4 27.1(4) . . . . no
C1 C2 C3 C2 -175.77(16) . . . 11_665 no
C4 C2 C3 C2 0.00(16) . . . 11_665 no
C1 C2 C4 C5 175.77(16) . . . . no
C3 C2 C4 C5 0.02(18) . . . . no
C2 C4 C5 C5 180.00(9) . . . 8_667 no
C2 C4 C5 C4 0.00(16) . . . 11_665 no
